data_4037965
loop_
_publ_author_name
'Tendyck, Jonas C.'
'Kl\"ocker, Hans'
'Sch\"urmann, Lina'
'W\"urthwein, Ernst-Ulrich'
'Hepp, Alexander'
'Layh, Marcus'
'Uhl, Werner'

_publ_section_title
;
 Aspects of phosphaallene chemistry - heat induced formation of
 1,2-dihydrophosphetes by intramolecular nucleophilic aromatic
 substitution and photochemical generation of tricyclic phosphiranes.
;
_journal_name_full 'The Journal of organic chemistry'
_journal_paper_doi 10.1021/acs.joc.9b03056
_journal_year 2020
_chemical_formula_sum 'C31 H37 O5 P W'
_chemical_formula_weight 704.42
_space_group_crystal_system monoclinic
_space_group_IT_number 14
_space_group_name_Hall '-P 2yn'
_space_group_name_H-M_alt 'P 1 21/n 1'
_atom_sites_solution_hydrogens mixed
_audit_creation_method SHELXL-2014/7
_cell_angle_alpha 90
_cell_angle_beta 101.1910(10)
_cell_angle_gamma 90
_cell_formula_units_Z 4
_cell_length_a 12.2859(5)
_cell_length_b 14.0636(6)
_cell_length_c 17.5304(7)
_cell_measurement_reflns_used 9870
_cell_measurement_temperature 100(2)
_cell_measurement_theta_max 27.945
_cell_measurement_theta_min 2.362
_cell_volume 2971.4(2)
_computing_cell_refinement 'Bruker SAINT+'
_computing_data_collection 'Bruker SMART'
_computing_data_reduction 'Bruker SHELXTL'
_computing_molecular_graphics 'Bruker SHELXTL'
_computing_publication_material 'Bruker SHELXTL'
_computing_structure_refinement 'SHELXL-2014/7 (Sheldrick, 2014)'
_computing_structure_solution 'SHELXS-2014 (Sheldrick, 2014)'
_diffrn_ambient_temperature 100(2)
_diffrn_measured_fraction_theta_full 0.999
_diffrn_measured_fraction_theta_max 0.997
_diffrn_measurement_device_type 'CCD area detector'
_diffrn_measurement_method 'omega scans'
_diffrn_radiation_type MoK\a
_diffrn_radiation_wavelength 0.71073
_diffrn_reflns_av_R_equivalents 0.0502
_diffrn_reflns_av_unetI/netI 0.0376
_diffrn_reflns_Laue_measured_fraction_full 0.999
_diffrn_reflns_Laue_measured_fraction_max 0.997
_diffrn_reflns_limit_h_max 16
_diffrn_reflns_limit_h_min -16
_diffrn_reflns_limit_k_max 18
_diffrn_reflns_limit_k_min -18
_diffrn_reflns_limit_l_max 23
_diffrn_reflns_limit_l_min -23
_diffrn_reflns_number 38590
_diffrn_reflns_point_group_measured_fraction_full 0.999
_diffrn_reflns_point_group_measured_fraction_max 0.997
_diffrn_reflns_theta_full 25.242
_diffrn_reflns_theta_max 27.952
_diffrn_reflns_theta_min 2.244
_diffrn_source microsource
_exptl_absorpt_coefficient_mu 3.978
_exptl_absorpt_correction_T_max 0.7456
_exptl_absorpt_correction_T_min 0.6062
_exptl_absorpt_correction_type empirical
_exptl_absorpt_process_details SADABS
_exptl_crystal_colour yellow
_exptl_crystal_density_diffrn 1.575
_exptl_crystal_description block
_exptl_crystal_F_000 1408
_exptl_crystal_size_max 0.210
_exptl_crystal_size_mid 0.200
_exptl_crystal_size_min 0.150
_refine_diff_density_max 1.623
_refine_diff_density_min -0.654
_refine_diff_density_rms 0.113
_refine_ls_extinction_method none
_refine_ls_goodness_of_fit_ref 1.036
_refine_ls_hydrogen_treatment mixed
_refine_ls_matrix_type full
_refine_ls_number_parameters 353
_refine_ls_number_reflns 7122
_refine_ls_number_restraints 0
_refine_ls_restrained_S_all 1.036
_refine_ls_R_factor_all 0.0395
_refine_ls_R_factor_gt 0.0279
_refine_ls_shift/su_max 0.001
_refine_ls_shift/su_mean 0.000
_refine_ls_structure_factor_coef Fsqd
_refine_ls_weighting_details 'w=1/[\s^2^(Fo^2^)+(0.0284P)^2^+2.5198P] where P=(Fo^2^+2Fc^2^)/3'
_refine_ls_weighting_scheme calc
_refine_ls_wR_factor_gt 0.0610
_refine_ls_wR_factor_ref 0.0647
_reflns_Friedel_coverage 0.000
_reflns_number_gt 5953
_reflns_number_total 7122
_reflns_threshold_expression 'I > 2\s(I)'
_cod_data_source_file jo9b03056_si_001.cif
_cod_data_source_block sad_a
_cod_original_sg_symbol_H-M 'P 21/n'
_cod_database_code 4037965
_shelx_shelxl_version_number 2014/7
_shelx_space_group_comment
;
The symmetry employed for this shelxl refinement is uniquely defined
by the following loop, which should always be used as a source of
symmetry information in preference to the above space-group names.
They are only intended as comments.
;
_shelx_estimated_absorpt_t_min 0.489
_shelx_estimated_absorpt_t_max 0.587

loop_
_space_group_symop_operation_xyz
'x, y, z'
'-x+1/2, y+1/2, -z+1/2'
'-x, -y, -z'
'x-1/2, -y-1/2, z-1/2'

loop_
_atom_site_label
_atom_site_type_symbol
_atom_site_fract_x
_atom_site_fract_y
_atom_site_fract_z
_atom_site_U_iso_or_equiv
_atom_site_adp_type
_atom_site_occupancy
_atom_site_site_symmetry_order
_atom_site_calc_flag
_atom_site_refinement_flags_posn
_atom_site_refinement_flags_adp
_atom_site_refinement_flags_occupancy
_atom_site_disorder_assembly
_atom_site_disorder_group
P1 P 0.38275(6) 0.32422(6) 0.31913(4) 0.01655(16) Uani 1 1 d . . . . .
H1 H 0.347(3) 0.413(2) 0.3261(19) 0.027(9) Uiso 1 1 d . . . . .
C1 C 0.4741(2) 0.2978(2) 0.41387(17) 0.0176(6) Uani 1 1 d . . . . .
C2 C 0.5679(2) 0.3277(2) 0.45779(18) 0.0209(6) Uani 1 1 d . . . . .
H2 H 0.5887 0.2951 0.5059 0.025 Uiso 1 1 calc R U . . .
C30 C 0.6467(2) 0.4044(2) 0.44428(17) 0.0193(6) Uani 1 1 d . . . . .
C31 C 0.7608(2) 0.3596(2) 0.44137(18) 0.0201(6) Uani 1 1 d . . . . .
H31A H 0.7880 0.3241 0.4901 0.024 Uiso 1 1 calc R U . . .
H31B H 0.7527 0.3141 0.3975 0.024 Uiso 1 1 calc R U . . .
C32 C 0.6633(2) 0.4736(2) 0.51341(18) 0.0235(7) Uani 1 1 d . . . . .
H32A H 0.6906 0.4383 0.5622 0.028 Uiso 1 1 calc R U . . .
H32B H 0.5914 0.5032 0.5171 0.028 Uiso 1 1 calc R U . . .
C33 C 0.6073(3) 0.4598(2) 0.36867(18) 0.0222(7) Uani 1 1 d . . . . .
H33A H 0.5345 0.4895 0.3697 0.027 Uiso 1 1 calc R U . . .
H33B H 0.5976 0.4155 0.3240 0.027 Uiso 1 1 calc R U . . .
C34 C 0.8447(2) 0.4363(2) 0.43116(18) 0.0205(7) Uani 1 1 d . . . . .
H34 H 0.9177 0.4060 0.4292 0.025 Uiso 1 1 calc R U . . .
C35 C 0.7472(3) 0.5515(2) 0.5034(2) 0.0250(7) Uani 1 1 d . . . . .
H35 H 0.7566 0.5963 0.5485 0.030 Uiso 1 1 calc R U . . .
C36 C 0.6916(3) 0.5373(2) 0.3585(2) 0.0253(7) Uani 1 1 d . . . . .
H36 H 0.6644 0.5730 0.3092 0.030 Uiso 1 1 calc R U . . .
C37 C 0.8585(2) 0.5052(2) 0.49960(19) 0.0221(7) Uani 1 1 d . . . . .
H37A H 0.9133 0.5549 0.4934 0.027 Uiso 1 1 calc R U . . .
H37B H 0.8867 0.4705 0.5486 0.027 Uiso 1 1 calc R U . . .
C38 C 0.8032(3) 0.4903(3) 0.35553(19) 0.0263(7) Uani 1 1 d . . . . .
H38A H 0.7943 0.4458 0.3110 0.032 Uiso 1 1 calc R U . . .
H38B H 0.8579 0.5395 0.3483 0.032 Uiso 1 1 calc R U . . .
C39 C 0.7055(3) 0.6058(2) 0.4279(2) 0.0276(7) Uani 1 1 d . . . . .
H39A H 0.7591 0.6564 0.4216 0.033 Uiso 1 1 calc R U . . .
H39B H 0.6335 0.6363 0.4299 0.033 Uiso 1 1 calc R U . . .
C41 C 0.2992(3) 0.2487(2) 0.36988(18) 0.0171(6) Uani 1 1 d . . . . .
C42 C 0.1953(3) 0.2085(2) 0.36775(17) 0.0176(6) Uani 1 1 d . . . . .
C421 C 0.0925(3) 0.2346(2) 0.30558(18) 0.0203(7) Uani 1 1 d . . . . .
C422 C 0.0969(3) 0.3391(2) 0.2829(2) 0.0292(8) Uani 1 1 d . . . . .
H42A H 0.0291 0.3557 0.2458 0.035 Uiso 1 1 calc R U . . .
H42B H 0.1615 0.3498 0.2589 0.035 Uiso 1 1 calc R U . . .
H42C H 0.1029 0.3789 0.3294 0.035 Uiso 1 1 calc R U . . .
C423 C 0.0908(3) 0.1719(3) 0.23366(18) 0.0250(7) Uani 1 1 d . . . . .
H42D H 0.0252 0.1871 0.1941 0.030 Uiso 1 1 calc R U . . .
H42E H 0.0882 0.1048 0.2484 0.030 Uiso 1 1 calc R U . . .
H42F H 0.1579 0.1836 0.2127 0.030 Uiso 1 1 calc R U . . .
C424 C -0.0164(3) 0.2202(2) 0.3353(2) 0.0249(7) Uani 1 1 d . . . . .
H42G H -0.0129 0.2556 0.3838 0.030 Uiso 1 1 calc R U . . .
H42H H -0.0267 0.1524 0.3446 0.030 Uiso 1 1 calc R U . . .
H42I H -0.0788 0.2435 0.2962 0.030 Uiso 1 1 calc R U . . .
C43 C 0.1906(2) 0.1434(2) 0.42766(17) 0.0192(6) Uani 1 1 d . . . . .
H43 H 0.1217 0.1131 0.4281 0.023 Uiso 1 1 calc R U . . .
C44 C 0.2817(3) 0.1199(2) 0.48751(17) 0.0197(6) Uani 1 1 d . . . . .
C441 C 0.2704(3) 0.0501(2) 0.55220(18) 0.0237(7) Uani 1 1 d . . . . .
C442 C 0.1666(3) -0.0116(3) 0.5314(2) 0.0310(8) Uani 1 1 d . . . . .
H44A H 0.1670 -0.0597 0.5719 0.037 Uiso 1 1 calc R U . . .
H44B H 0.1659 -0.0431 0.4814 0.037 Uiso 1 1 calc R U . . .
H44C H 0.1004 0.0284 0.5275 0.037 Uiso 1 1 calc R U . . .
C443 C 0.2644(3) 0.1074(3) 0.62540(19) 0.0344(9) Uani 1 1 d . . . . .
H44D H 0.2592 0.0638 0.6682 0.041 Uiso 1 1 calc R U . . .
H44E H 0.1988 0.1486 0.6154 0.041 Uiso 1 1 calc R U . . .
H44F H 0.3312 0.1466 0.6395 0.041 Uiso 1 1 calc R U . . .
C444 C 0.3715(3) -0.0163(3) 0.5690(2) 0.0369(9) Uani 1 1 d . . . . .
H44G H 0.4387 0.0213 0.5872 0.044 Uiso 1 1 calc R U . . .
H44H H 0.3784 -0.0502 0.5213 0.044 Uiso 1 1 calc R U . . .
H44I H 0.3619 -0.0623 0.6092 0.044 Uiso 1 1 calc R U . . .
C45 C 0.3819(2) 0.1666(2) 0.48901(18) 0.0201(6) Uani 1 1 d . . . . .
H45 H 0.4441 0.1546 0.5293 0.024 Uiso 1 1 calc R U . . .
C46 C 0.3888(2) 0.2304(2) 0.43094(18) 0.0174(6) Uani 1 1 d . . . . .
W1 W 0.43126(2) 0.27405(2) 0.19296(2) 0.01774(5) Uani 1 1 d . . . . .
C51 C 0.5868(3) 0.2321(2) 0.2474(2) 0.0257(7) Uani 1 1 d . . . . .
O51 O 0.6733(2) 0.20692(19) 0.27511(16) 0.0378(6) Uani 1 1 d . . . . .
C52 C 0.4853(3) 0.4075(2) 0.17960(18) 0.0215(7) Uani 1 1 d . . . . .
O52 O 0.5175(2) 0.48253(17) 0.17129(14) 0.0318(6) Uani 1 1 d . . . . .
C53 C 0.2774(3) 0.3130(3) 0.13516(19) 0.0253(7) Uani 1 1 d . . . . .
O53 O 0.1919(2) 0.3349(2) 0.10186(14) 0.0360(6) Uani 1 1 d . . . . .
C54 C 0.3779(3) 0.1391(2) 0.2101(2) 0.0260(7) Uani 1 1 d . . . . .
O54 O 0.3498(2) 0.06416(18) 0.22021(17) 0.0423(7) Uani 1 1 d . . . . .
C55 C 0.4768(3) 0.2417(2) 0.0927(2) 0.0239(7) Uani 1 1 d . . . . .
O55 O 0.5082(2) 0.22663(19) 0.03617(14) 0.0333(6) Uani 1 1 d . . . . .

loop_
_atom_site_aniso_label
_atom_site_aniso_U_11
_atom_site_aniso_U_22
_atom_site_aniso_U_33
_atom_site_aniso_U_23
_atom_site_aniso_U_13
_atom_site_aniso_U_12
P1 0.0150(4) 0.0190(4) 0.0155(4) -0.0007(3) 0.0026(3) -0.0019(3)
C1 0.0151(14) 0.0211(15) 0.0168(15) -0.0012(12) 0.0036(12) 0.0003(12)
C2 0.0174(15) 0.0238(16) 0.0209(15) 0.0013(14) 0.0024(12) -0.0008(13)
C30 0.0114(14) 0.0245(16) 0.0205(15) -0.0007(13) -0.0004(11) -0.0024(12)
C31 0.0157(15) 0.0211(15) 0.0227(16) -0.0011(13) 0.0018(12) -0.0009(12)
C32 0.0111(14) 0.0356(19) 0.0230(16) -0.0060(15) 0.0013(12) -0.0006(13)
C33 0.0193(16) 0.0249(17) 0.0205(16) 0.0017(14) -0.0012(12) -0.0022(13)
C34 0.0126(14) 0.0232(16) 0.0261(17) -0.0065(14) 0.0045(12) -0.0014(12)
C35 0.0168(16) 0.0278(17) 0.0297(18) -0.0132(15) 0.0028(13) -0.0019(13)
C36 0.0203(16) 0.0244(17) 0.0280(18) 0.0051(15) -0.0031(13) -0.0053(13)
C37 0.0155(15) 0.0244(17) 0.0250(17) -0.0030(14) 0.0006(12) -0.0036(13)
C38 0.0251(17) 0.0299(18) 0.0241(17) -0.0014(15) 0.0054(14) -0.0086(14)
C39 0.0176(16) 0.0223(16) 0.041(2) -0.0027(16) 0.0005(14) -0.0026(13)
C41 0.0156(15) 0.0192(15) 0.0166(15) -0.0008(12) 0.0038(12) -0.0022(11)
C42 0.0164(15) 0.0200(15) 0.0161(14) -0.0052(12) 0.0028(11) -0.0023(12)
C421 0.0146(15) 0.0263(17) 0.0194(16) -0.0029(14) 0.0021(12) -0.0048(13)
C422 0.0230(17) 0.0272(18) 0.0331(19) 0.0025(16) -0.0053(14) -0.0021(14)
C423 0.0218(16) 0.0320(18) 0.0197(16) -0.0022(15) 0.0007(13) -0.0070(14)
C424 0.0200(16) 0.0267(17) 0.0281(18) -0.0026(15) 0.0045(13) -0.0027(14)
C43 0.0179(15) 0.0208(15) 0.0196(15) -0.0041(13) 0.0053(12) -0.0068(12)
C44 0.0213(16) 0.0211(16) 0.0177(15) -0.0033(13) 0.0061(12) -0.0021(13)
C441 0.0231(17) 0.0283(17) 0.0206(16) 0.0030(14) 0.0068(13) -0.0042(14)
C442 0.034(2) 0.034(2) 0.0258(18) 0.0066(16) 0.0076(15) -0.0092(16)
C443 0.043(2) 0.042(2) 0.0191(17) 0.0011(16) 0.0086(15) -0.0099(18)
C444 0.035(2) 0.036(2) 0.042(2) 0.0155(19) 0.0119(17) 0.0030(17)
C45 0.0171(15) 0.0243(16) 0.0185(15) -0.0005(13) 0.0024(12) -0.0005(13)
C46 0.0147(14) 0.0201(15) 0.0176(15) -0.0039(13) 0.0038(11) -0.0002(12)
W1 0.01912(7) 0.01893(7) 0.01576(7) -0.00203(5) 0.00486(5) -0.00233(5)
C51 0.033(2) 0.0225(17) 0.0230(17) -0.0028(14) 0.0082(15) -0.0020(15)
O51 0.0301(15) 0.0409(16) 0.0390(15) -0.0059(13) -0.0015(12) 0.0082(12)
C52 0.0243(17) 0.0214(16) 0.0194(15) -0.0019(13) 0.0059(13) 0.0027(14)
O52 0.0408(15) 0.0232(13) 0.0331(14) 0.0020(11) 0.0113(11) -0.0037(11)
C53 0.0271(18) 0.0283(17) 0.0207(16) -0.0028(15) 0.0054(14) -0.0046(15)
O53 0.0271(14) 0.0484(17) 0.0298(13) 0.0063(13) -0.0008(11) -0.0033(12)
C54 0.0253(18) 0.0250(17) 0.0285(18) -0.0051(15) 0.0075(14) 0.0000(14)
O54 0.0488(17) 0.0211(13) 0.0597(19) -0.0005(13) 0.0170(14) -0.0063(12)
C55 0.0219(17) 0.0258(17) 0.0238(17) -0.0016(14) 0.0040(13) -0.0029(13)
O55 0.0321(14) 0.0443(16) 0.0253(13) -0.0087(12) 0.0102(11) -0.0035(12)

loop_
_atom_type_symbol
_atom_type_description
_atom_type_scat_dispersion_real
_atom_type_scat_dispersion_imag
_atom_type_scat_source
C C 0.0033 0.0016 'International Tables Vol C Tables 4.2.6.8 and 6.1.1.4'
H H 0.0000 0.0000 'International Tables Vol C Tables 4.2.6.8 and 6.1.1.4'
O O 0.0106 0.0060 'International Tables Vol C Tables 4.2.6.8 and 6.1.1.4'
P P 0.1023 0.0942 'International Tables Vol C Tables 4.2.6.8 and 6.1.1.4'
W W -0.8490 6.8722 'International Tables Vol C Tables 4.2.6.8 and 6.1.1.4'

loop_
_geom_angle_atom_site_label_1
_geom_angle_atom_site_label_2
_geom_angle_atom_site_label_3
_geom_angle
_geom_angle_site_symmetry_1
_geom_angle_site_symmetry_3
_geom_angle_publ_flag
C41 P1 C1 75.32(14) . . ?
C41 P1 C46 36.56(12) . . ?
C1 P1 C46 39.18(12) . . ?
C41 P1 W1 121.34(10) . . ?
C1 P1 W1 121.96(10) . . ?
C46 P1 W1 127.18(8) . . ?
C41 P1 H1 105.9(14) . . ?
C1 P1 H1 104.9(14) . . ?
C46 P1 H1 113.9(14) . . ?
W1 P1 H1 118.9(14) . . ?
C2 C1 C46 130.8(3) . . ?
C2 C1 P1 139.9(3) . . ?
C46 C1 P1 88.85(19) . . ?
C1 C2 C30 130.7(3) . . ?
C1 C2 H2 114.6 . . ?
C30 C2 H2 114.6 . . ?
C2 C30 C33 113.4(2) . . ?
C2 C30 C32 108.8(3) . . ?
C33 C30 C32 109.4(3) . . ?
C2 C30 C31 109.2(3) . . ?
C33 C30 C31 108.4(3) . . ?
C32 C30 C31 107.6(2) . . ?
C34 C31 C30 110.6(3) . . ?
C34 C31 H31A 109.5 . . ?
C30 C31 H31A 109.5 . . ?
C34 C31 H31B 109.5 . . ?
C30 C31 H31B 109.5 . . ?
H31A C31 H31B 108.1 . . ?
C30 C32 C35 110.5(3) . . ?
C30 C32 H32A 109.5 . . ?
C35 C32 H32A 109.5 . . ?
C30 C32 H32B 109.5 . . ?
C35 C32 H32B 109.5 . . ?
H32A C32 H32B 108.1 . . ?
C30 C33 C36 110.7(3) . . ?
C30 C33 H33A 109.5 . . ?
C36 C33 H33A 109.5 . . ?
C30 C33 H33B 109.5 . . ?
C36 C33 H33B 109.5 . . ?
H33A C33 H33B 108.1 . . ?
C37 C34 C38 109.6(3) . . ?
C37 C34 C31 109.4(3) . . ?
C38 C34 C31 109.5(3) . . ?
C37 C34 H34 109.5 . . ?
C38 C34 H34 109.5 . . ?
C31 C34 H34 109.5 . . ?
C37 C35 C39 109.1(3) . . ?
C37 C35 C32 109.1(3) . . ?
C39 C35 C32 109.6(3) . . ?
C37 C35 H35 109.7 . . ?
C39 C35 H35 109.7 . . ?
C32 C35 H35 109.7 . . ?
C38 C36 C39 109.6(3) . . ?
C38 C36 C33 109.0(3) . . ?
C39 C36 C33 109.1(3) . . ?
C38 C36 H36 109.7 . . ?
C39 C36 H36 109.7 . . ?
C33 C36 H36 109.7 . . ?
C34 C37 C35 109.9(3) . . ?
C34 C37 H37A 109.7 . . ?
C35 C37 H37A 109.7 . . ?
C34 C37 H37B 109.7 . . ?
C35 C37 H37B 109.7 . . ?
H37A C37 H37B 108.2 . . ?
C34 C38 C36 109.6(3) . . ?
C34 C38 H38A 109.8 . . ?
C36 C38 H38A 109.8 . . ?
C34 C38 H38B 109.8 . . ?
C36 C38 H38B 109.8 . . ?
H38A C38 H38B 108.2 . . ?
C35 C39 C36 109.8(3) . . ?
C35 C39 H39A 109.7 . . ?
C36 C39 H39A 109.7 . . ?
C35 C39 H39B 109.7 . . ?
C36 C39 H39B 109.7 . . ?
H39A C39 H39B 108.2 . . ?
C42 C41 C46 121.8(3) . . ?
C42 C41 P1 145.5(3) . . ?
C46 C41 P1 92.6(2) . . ?
C41 C42 C43 114.6(3) . . ?
C41 C42 C421 122.9(3) . . ?
C43 C42 C421 122.5(3) . . ?
C422 C421 C423 109.6(3) . . ?
C422 C421 C424 107.0(3) . . ?
C423 C421 C424 109.1(3) . . ?
C422 C421 C42 110.3(2) . . ?
C423 C421 C42 108.8(3) . . ?
C424 C421 C42 112.0(3) . . ?
C421 C422 H42A 109.5 . . ?
C421 C422 H42B 109.5 . . ?
H42A C422 H42B 109.5 . . ?
C421 C422 H42C 109.5 . . ?
H42A C422 H42C 109.5 . . ?
H42B C422 H42C 109.5 . . ?
C421 C423 H42D 109.5 . . ?
C421 C423 H42E 109.5 . . ?
H42D C423 H42E 109.5 . . ?
C421 C423 H42F 109.5 . . ?
H42D C423 H42F 109.5 . . ?
H42E C423 H42F 109.5 . . ?
C421 C424 H42G 109.5 . . ?
C421 C424 H42H 109.5 . . ?
H42G C424 H42H 109.5 . . ?
C421 C424 H42I 109.5 . . ?
H42G C424 H42I 109.5 . . ?
H42H C424 H42I 109.5 . . ?
C42 C43 C44 124.5(3) . . ?
C42 C43 H43 117.8 . . ?
C44 C43 H43 117.8 . . ?
C45 C44 C43 118.2(3) . . ?
C45 C44 C441 119.9(3) . . ?
C43 C44 C441 121.8(3) . . ?
C44 C441 C442 112.3(3) . . ?
C44 C441 C443 108.1(3) . . ?
C442 C441 C443 109.0(3) . . ?
C44 C441 C444 110.2(3) . . ?
C442 C441 C444 107.8(3) . . ?
C443 C441 C444 109.2(3) . . ?
C441 C442 H44A 109.5 . . ?
C441 C442 H44B 109.5 . . ?
H44A C442 H44B 109.5 . . ?
C441 C442 H44C 109.5 . . ?
H44A C442 H44C 109.5 . . ?
H44B C442 H44C 109.5 . . ?
C441 C443 H44D 109.5 . . ?
C441 C443 H44E 109.5 . . ?
H44D C443 H44E 109.5 . . ?
C441 C443 H44F 109.5 . . ?
H44D C443 H44F 109.5 . . ?
H44E C443 H44F 109.5 . . ?
C441 C444 H44G 109.5 . . ?
C441 C444 H44H 109.5 . . ?
H44G C444 H44H 109.5 . . ?
C441 C444 H44I 109.5 . . ?
H44G C444 H44I 109.5 . . ?
H44H C444 H44I 109.5 . . ?
C46 C45 C44 118.5(3) . . ?
C46 C45 H45 120.7 . . ?
C44 C45 H45 120.7 . . ?
C45 C46 C41 122.2(3) . . ?
C45 C46 C1 135.6(3) . . ?
C41 C46 C1 102.1(3) . . ?
C45 C46 P1 171.4(2) . . ?
C41 C46 P1 50.81(16) . . ?
C1 C46 P1 51.97(15) . . ?
C55 W1 C52 87.43(13) . . ?
C55 W1 C53 90.87(13) . . ?
C52 W1 C53 89.27(13) . . ?
C55 W1 C54 94.02(13) . . ?
C52 W1 C54 178.26(13) . . ?
C53 W1 C54 91.67(14) . . ?
C55 W1 C51 87.08(14) . . ?
C52 W1 C51 91.33(13) . . ?
C53 W1 C51 177.83(13) . . ?
C54 W1 C51 87.79(13) . . ?
C55 W1 P1 176.10(10) . . ?
C52 W1 P1 88.89(9) . . ?
C53 W1 P1 90.38(9) . . ?
C54 W1 P1 89.64(9) . . ?
C51 W1 P1 91.71(10) . . ?
O51 C51 W1 177.4(3) . . ?
O52 C52 W1 178.7(3) . . ?
O53 C53 W1 179.0(3) . . ?
O54 C54 W1 179.0(3) . . ?
O55 C55 W1 176.0(3) . . ?

loop_
_geom_bond_atom_site_label_1
_geom_bond_atom_site_label_2
_geom_bond_distance
_geom_bond_site_symmetry_2
_geom_bond_publ_flag
P1 C41 1.825(3) . ?
P1 C1 1.853(3) . ?
P1 C46 2.352(3) . ?
P1 W1 2.5014(8) . ?
P1 H1 1.33(3) . ?
C1 C2 1.324(4) . ?
C1 C46 1.486(4) . ?
C2 C30 1.499(4) . ?
C2 H2 0.9500 . ?
C30 C33 1.533(4) . ?
C30 C32 1.537(4) . ?
C30 C31 1.546(4) . ?
C31 C34 1.527(4) . ?
C31 H31A 0.9900 . ?
C31 H31B 0.9900 . ?
C32 C35 1.537(5) . ?
C32 H32A 0.9900 . ?
C32 H32B 0.9900 . ?
C33 C36 1.538(4) . ?
C33 H33A 0.9900 . ?
C33 H33B 0.9900 . ?
C34 C37 1.525(4) . ?
C34 C38 1.527(4) . ?
C34 H34 1.0000 . ?
C35 C37 1.528(4) . ?
C35 C39 1.528(5) . ?
C35 H35 1.0000 . ?
C36 C38 1.532(5) . ?
C36 C39 1.535(5) . ?
C36 H36 1.0000 . ?
C37 H37A 0.9900 . ?
C37 H37B 0.9900 . ?
C38 H38A 0.9900 . ?
C38 H38B 0.9900 . ?
C39 H39A 0.9900 . ?
C39 H39B 0.9900 . ?
C41 C42 1.390(4) . ?
C41 C46 1.402(4) . ?
C42 C43 1.403(4) . ?
C42 C421 1.544(4) . ?
C421 C422 1.526(5) . ?
C421 C423 1.536(4) . ?
C421 C424 1.539(4) . ?
C422 H42A 0.9800 . ?
C422 H42B 0.9800 . ?
C422 H42C 0.9800 . ?
C423 H42D 0.9800 . ?
C423 H42E 0.9800 . ?
C423 H42F 0.9800 . ?
C424 H42G 0.9800 . ?
C424 H42H 0.9800 . ?
C424 H42I 0.9800 . ?
C43 C44 1.417(4) . ?
C43 H43 0.9500 . ?
C44 C45 1.391(4) . ?
C44 C441 1.526(4) . ?
C441 C442 1.527(5) . ?
C441 C443 1.529(5) . ?
C441 C444 1.537(5) . ?
C442 H44A 0.9800 . ?
C442 H44B 0.9800 . ?
C442 H44C 0.9800 . ?
C443 H44D 0.9800 . ?
C443 H44E 0.9800 . ?
C443 H44F 0.9800 . ?
C444 H44G 0.9800 . ?
C444 H44H 0.9800 . ?
C444 H44I 0.9800 . ?
C45 C46 1.372(4) . ?
C45 H45 0.9500 . ?
W1 C55 1.997(3) . ?
W1 C52 2.019(3) . ?
W1 C53 2.039(3) . ?
W1 C54 2.049(4) . ?
W1 C51 2.050(4) . ?
C51 O51 1.135(4) . ?
C52 O52 1.146(4) . ?
C53 O53 1.140(4) . ?
C54 O54 1.134(4) . ?
C55 O55 1.151(4) . ?
